data_1531436
loop_
_publ_author_name
'Hidaka, M.'
'Tanaka, K.'
'Wakimoto, H.'
'Yoshimura, M.'
'Ohba, M.'
'Yamada, K.'

_publ_section_title
;
 Structural phase transition and structural properties in oxygenated La2
 Cu O4+y; y = 0.02
;
_journal_name_full 'Phase Transition'
_journal_page_first 391
_journal_page_last 408
_journal_volume 74
_journal_year 2001
_chemical_formula_sum 'Cu La2 O4.02'
_chemical_name_systematic 'La2 Cu O4.02'
_space_group_IT_number 56
_symmetry_space_group_name_Hall '-P 2ab 2ac'
_symmetry_space_group_name_H-M 'P c c n'
_cell_angle_alpha 90
_cell_angle_beta 90
_cell_angle_gamma 90
_cell_formula_units_Z 4
_cell_length_a 5.3788
_cell_length_b 5.385
_cell_length_c 13.139
_cell_volume 380.569
_citation_journal_id_ASTM PHTRDP
_cod_data_source_file Hidaka_PHTRDP_2001_133.cif
_cod_data_source_block Cu1La2O4.02
_cod_original_formula_sum 'Cu1 La2 O4.02'
_cod_database_code 1531436

loop_
_symmetry_equiv_pos_as_xyz
x,y,z
-x+1/2,-y+1/2,z
x+1/2,-y,-z+1/2
-x,y+1/2,-z+1/2
-x,-y,-z
x-1/2,y-1/2,-z
-x-1/2,y,z-1/2
x,-y-1/2,z-1/2

loop_
_atom_site_label
_atom_site_type_symbol
_atom_site_fract_x
_atom_site_fract_y
_atom_site_fract_z
_atom_site_occupancy
_atom_site_U_iso_or_equiv
O5 O-2 0.25 0.25 0.279 0.01 0.0
Cu1 Cu+2 0 0 0 1 0.0
La1 La+3 -0.0036 0.0055 0.3614 1 0.0
O3 O-2 0.0181 -0.0279 0.1845 1 0.0
O2 O-2 0.25 0.75 -0.0074 1 0.0
O4 O-2 0.25 0.25 0.244 0.01 0.0
O1 O-2 0.25 0.25 0.0033 1 0.0
